data_4123230
loop_
_publ_author_name
'Alabarse, Frederico G.'
'Rouquette, J\'er\^ome'
'Coasne, Beno\^it'
'Haidoux, Abel'
'Paulmann, Carsten'
'Cambon, Olivier'
'Haines, Julien'

_publ_section_title
;
 Mechanism of H2O Insertion and Chemical Bond Formation in
 AlPO4-54&#x00B7;xH2O at High Pressure.
;
_journal_issue 2
_journal_name_full 'Journal of the American Chemical Society'
_journal_page_first 584
_journal_page_last 587
_journal_paper_doi 10.1021/ja511153n
_journal_volume 137
_journal_year 2015
_chemical_formula_sum 'Al18 O111 P18'
_chemical_formula_weight 2819.10
_chemical_name_common AlPO4-54.xH2O
_chemical_name_systematic
;
 ? 
;
_space_group_IT_number 173
_symmetry_cell_setting hexagonal
_symmetry_space_group_name_Hall 'P 6c'
_symmetry_space_group_name_H-M 'P 63'
_atom_sites_solution_primary direct
_atom_sites_solution_secondary difmap
_audit_creation_method 'manual editing'
_cell_angle_alpha 90.00
_cell_angle_beta 90.00
_cell_angle_gamma 120.00
_cell_formula_units_Z 1
_cell_length_a 18.956(2)
_cell_length_b 18.956(2)
_cell_length_c 8.0860(8)
_cell_measurement_pressure 200000
_cell_measurement_reflns_used 702
_cell_measurement_temperature 293(2)
_cell_measurement_theta_max 13
_cell_measurement_theta_min 1
_cell_volume 2516.3(5)
_computing_cell_refinement
;
CrysAlisPro, Agilent Technologies,
Version 1.171.35.11 (release 16-05-2011 CrysAlis171 .NET)
(compiled May 16 2011,17:55:39)
;
_computing_data_reduction
;
CrysAlisPro, Agilent Technologies,
Version 1.171.35.11 (release 16-05-2011 CrysAlis171 .NET)
(compiled May 16 2011,17:55:39)
Absorb7 and Absorb-GUI, Angel and Gonzalez-Platas (2013)
  J. Appl. Cryst. 46:252-254
Average v2.2 (Angel, 2003) www.crystal.vt.edu/crystal 
;
_computing_structure_refinement 'SHELXL-97 (Sheldrick, 1997)'
_diffrn_ambient_pressure 200000
_diffrn_ambient_temperature 293(2)
_diffrn_measured_fraction_theta_full 0.841
_diffrn_measured_fraction_theta_max 0.841
_diffrn_measurement_details
;
  1 phi     60.00  110.00   1.0000  600.0000
omega____ theta____ kappa____ phi______ frames
  57.0000    0.0000 -134.0000     -     50

;
_diffrn_measurement_device_type
;
MARCCD 165 
MAR-CrysAlisPro-abstract goniometer: imported MAR images
;
_diffrn_measurement_method '\p scans'
_diffrn_radiation_monochromator synchrotron
_diffrn_radiation_source 'HASYLAB synchrotron'
_diffrn_radiation_type synchrotron
_diffrn_radiation_wavelength 0.50000
_diffrn_reflns_av_R_equivalents 0.1528
_diffrn_reflns_av_sigmaI/netI 0.4481
_diffrn_reflns_limit_h_max 22
_diffrn_reflns_limit_h_min -23
_diffrn_reflns_limit_k_max 14
_diffrn_reflns_limit_k_min -6
_diffrn_reflns_limit_l_max 10
_diffrn_reflns_limit_l_min -9
_diffrn_reflns_number 3576
_diffrn_reflns_reduction_process
; 
data averaged using Blessing (1987) criteria 
;
_diffrn_reflns_theta_full 18.04
_diffrn_reflns_theta_max 18.04
_diffrn_reflns_theta_min 1.98
_exptl_absorpt_coefficient_mu 0.311
_exptl_absorpt_correction_T_max 0.595
_exptl_absorpt_correction_T_min 0.642
_exptl_absorpt_correction_type gaussian
_exptl_absorpt_process_details
;
Gaussian integration over a grid
of 16 x 16 x 16 points =  4096 total grid points
  Based upon method of Burnham (1966)

 Data corrected for diamond-anvil cell absorption
 Note that exptl_absorpt_correction_tmin and _tmax
 the total correction factors applied to the intensities
 The individual factors are: 
         range of dac transmission factors (min-max)      0.601     0.648
         range of gasket transmission (min-max)           1.000     1.000
         range of P media transmission (min-max)          1.000     1.000

 thickness of diamond anvil 1:  1.950 mm, mu =  0.1110 mm-1
       thickness of platten 1:  0.000 mm, mu =  0.0000 mm-1

 thickness of diamond anvil 2:  1.950 mm, mu =  0.1110 mm-1
       thickness of platten 2:  0.000 mm, mu =  0.0000 mm-1

    Gasket shadowing corrections were made based upon
    Gasket thickness = 110.1 microns, radius = 225.0 microns
    Gasket absorption coeff =        72.50 mm-1
    REFLECTION WAS CONSIDERED TOTALLY OBSCURED IF 
 FRACTION CRYSTAL ILLUMINATED WAS LESS THAN 0.20

    Non-absorbing pressure medium
;
_exptl_crystal_density_diffrn 1.860
_exptl_crystal_density_method 'not measured'
_exptl_crystal_description
;
 crystal was described in terms of coordinates of corners
 now back-transformed to potentially non-integer hkl
;
_exptl_crystal_F_000 1392
_exptl_crystal_preparation 'mounted in a diamond-anvil cell '
_exptl_crystal_size_max 0.23
_exptl_crystal_size_mid 0.03
_exptl_crystal_size_min 0.03
_refine_diff_density_max 1.049
_refine_diff_density_min -0.891
_refine_diff_density_rms 0.210
_refine_ls_abs_structure_details 'Flack H D (1983), Acta Cryst. A39, 876-881'
_refine_ls_abs_structure_Flack -1.8(10)
_refine_ls_extinction_method none
_refine_ls_goodness_of_fit_ref 0.746
_refine_ls_matrix_type full
_refine_ls_number_parameters 114
_refine_ls_number_reflns 2467
_refine_ls_number_restraints 1
_refine_ls_restrained_S_all 0.746
_refine_ls_R_factor_all 0.1828
_refine_ls_R_factor_gt 0.0622
_refine_ls_shift/su_max 0.000
_refine_ls_shift/su_mean 0.000
_refine_ls_structure_factor_coef Fsqd
_refine_ls_weighting_details 'calc w=1/[\s^2^(Fo^2^)+(0.0573P)^2^+0.0000P] where P=(Fo^2^+2Fc^2^)/3'
_refine_ls_weighting_scheme calc
_refine_ls_wR_factor_gt 0.1338
_refine_ls_wR_factor_ref 0.1663
_reflns_number_gt 852
_reflns_number_total 2467
_reflns_threshold_expression >2sigma(I)
_cod_data_source_file ja511153n_si_001.cif
_cod_data_source_block AlPO4-54
_cod_depositor_comments
;
The following automatic conversions were performed:

'_exptl_absorpt_correction_type' value 'Gaussian' changed to
'gaussian' according to
/home/saulius/struct/COD-crude-data--automatic-downloads/rss-feeds/ACS/lib/dictionaries/cif_core.dic
dictionary named 'cif_core.dic' version 2.4.2 from 2011-04-26.

Automatic conversion script
Id: cif_fix_values 2935 2014-11-11 08:27:57Z andrius 

 Adding full bibliography for 4123227--4123231.cif.
;
_cod_database_code 4123230
_exptl_absorpt_correction_mu 0.310

loop_
_symmetry_equiv_pos_as_xyz
'x, y, z'
'-y, x-y, z'
'-x+y, -x, z'
'-x, -y, z+1/2'
'y, -x+y, z+1/2'
'x-y, x, z+1/2'

loop_
_atom_site_label
_atom_site_type_symbol
_atom_site_fract_x
_atom_site_fract_y
_atom_site_fract_z
_atom_site_U_iso_or_equiv
_atom_site_adp_type
_atom_site_occupancy
_atom_site_symmetry_multiplicity
_atom_site_calc_flag
_atom_site_refinement_flags
Al1 Al 0.3864(3) -0.0019(5) 0.2401(5) 0.0148(11) Uiso 1 1 d .
Al2 Al 0.4805(4) 0.8277(4) 0.2024(7) 0.0140(16) Uiso 1 1 d .
Al3 Al 0.6447(4) 0.1706(4) 0.2011(7) 0.0169(16) Uiso 1 1 d .
P1 P 0.5491(3) 1.0010(4) 0.3598(4) 0.0155(10) Uiso 1 1 d .
P2 P 0.3235(3) 0.8133(4) 0.3151(7) 0.0173(14) Uiso 1 1 d .
P3 P 0.4981(3) 0.1855(4) 0.3162(6) 0.0145(13) Uiso 1 1 d .
O1 O 0.4706(7) -0.0003(10) 0.3547(12) 0.021(3) Uiso 1 1 d .
O2 O 0.4213(7) 0.9928(9) 0.0357(11) 0.023(3) Uiso 1 1 d .
O3 O 0.3191(9) 0.8861(9) 0.2573(14) 0.028(4) Uiso 1 1 d .
O4 O 0.4340(8) 0.1104(8) 0.2298(12) 0.014(3) Uiso 1 1 d .
O5 O 0.5420(8) 0.9228(8) 0.2844(15) 0.024(3) Uiso 1 1 d .
O6 O 0.6161(8) 0.0728(8) 0.2535(14) 0.025(4) Uiso 1 1 d .
O7 O 0.5017(7) 0.7639(7) 0.3141(14) 0.016(3) Uiso 1 1 d .
O8 O 0.3784(7) 0.7972(8) 0.2014(14) 0.027(3) Uiso 1 1 d .
O9 O 0.5170(7) 0.8290(7) 0.0047(15) 0.018(3) Uiso 1 1 d .
O10 O 0.3591(7) 0.8265(7) 0.4905(12) 0.015(3) Uiso 1 1 d .
O11 O 0.5862(8) 0.2081(8) 0.2772(15) 0.025(3) Uiso 1 1 d .
O12 O 0.7437(8) 0.2278(8) 0.2669(14) 0.023(4) Uiso 1 1 d .
OW1 O 0.3422(7) 0.0009(10) 0.4649(10) 0.028(3) Uiso 1 1 d .
OW2 O 0.2883(8) 0.9959(11) 0.1551(10) 0.024(3) Uiso 1 1 d .
OW3 O 0.326(2) 0.116(3) -0.075(5) 0.080(14) Uiso 0.50 1 d P
OW4 O 0.215(3) 0.899(3) -0.130(5) 0.099(15) Uiso 0.50 1 d P
OW5 O 0.190(2) 0.867(2) -0.024(4) 0.036(8) Uiso 0.50 1 d P
OW6 O 0.341(3) 0.161(3) 0.002(7) 0.13(2) Uiso 0.50 1 d P
OW7 O 0.169(3) 0.009(4) -0.696(6) 0.178(19) Uiso 0.50 1 d P
OW8 O 0.293(4) 0.092(4) -0.285(9) 0.20(3) Uiso 0.50 1 d P
OW09 O 0.140(3) 0.824(3) 0.086(6) 0.107(15) Uiso 0.50 1 d P
OW10 O 0.274(3) 0.195(3) 0.140(5) 0.125(18) Uiso 0.50 1 d P

loop_
_atom_type_symbol
_atom_type_description
_atom_type_scat_dispersion_real
_atom_type_scat_dispersion_imag
_atom_type_scat_source
O O 0.0056 0.0036 'International Tables Vol C Tables 4.2.6.8 and 6.1.1.4'
Al Al 0.0406 0.0313 'International Tables Vol C Tables 4.2.6.8 and 6.1.1.4'
P P 0.0667 0.0580 'International Tables Vol C Tables 4.2.6.8 and 6.1.1.4'

loop_
_exptl_crystal_face_index_h
_exptl_crystal_face_index_k
_exptl_crystal_face_index_l
_exptl_crystal_face_perp_dist
-2.5225 4.6785 1.0000 -0.0050
-1.0000 7.2108 -6.0103 0.1168
-11.0409 1.0000 -1.3260 0.0263
15.5472 -1.0000 1.5296 0.0185
1.0000 -2.8118 2.3712 0.0917
2.5225 -4.6785 -1.0000 0.0350

loop_
_geom_angle_atom_site_label_1
_geom_angle_atom_site_label_2
_geom_angle_atom_site_label_3
_geom_angle
_geom_angle_site_symmetry_1
_geom_angle_site_symmetry_3
O2 Al1 O1 97.1(5) 1_545 .
O2 Al1 O4 92.3(7) 1_545 .
O1 Al1 O4 94.8(7) . .
O2 Al1 O3 93.8(7) 1_545 1_545
O1 Al1 O3 94.4(8) . 1_545
O4 Al1 O3 168.3(5) . 1_545
O2 Al1 OW2 92.7(4) 1_545 1_545
O1 Al1 OW2 170.2(5) . 1_545
O4 Al1 OW2 85.4(7) . 1_545
O3 Al1 OW2 84.3(7) 1_545 1_545
O2 Al1 OW1 177.5(7) 1_545 .
O1 Al1 OW1 85.0(4) . .
O4 Al1 OW1 88.9(7) . .
O3 Al1 OW1 84.6(7) 1_545 .
OW2 Al1 OW1 85.1(4) 1_545 .
O7 Al2 O5 105.2(7) . .
O7 Al2 O8 112.8(7) . .
O5 Al2 O8 114.5(8) . .
O7 Al2 O9 105.3(7) . .
O5 Al2 O9 106.5(7) . .
O8 Al2 O9 111.9(7) . .
O11 Al3 O6 116.4(7) . .
O11 Al3 O10 107.5(7) . 4_664
O6 Al3 O10 106.7(7) . 4_664
O11 Al3 O12 111.0(7) . .
O6 Al3 O12 105.2(7) . .
O10 Al3 O12 109.8(7) 4_664 .
O1 P1 O2 111.1(6) 1_565 4_675
O1 P1 O5 111.6(9) 1_565 .
O2 P1 O5 107.3(9) 4_675 .
O1 P1 O6 111.7(8) 1_565 1_565
O2 P1 O6 109.8(8) 4_675 1_565
O5 P1 O6 105.1(5) . 1_565
O3 P2 O8 110.7(7) . .
O3 P2 O10 111.1(8) . .
O8 P2 O10 107.5(7) . .
O3 P2 O7 108.7(8) . 2_665
O8 P2 O7 109.3(7) . 2_665
O10 P2 O7 109.5(8) . 2_665
O4 P3 O11 114.8(8) . .
O4 P3 O12 107.2(8) . 3_665
O11 P3 O12 109.8(8) . 3_665
O4 P3 O9 107.4(7) . 4_665
O11 P3 O9 109.2(8) . 4_665
O12 P3 O9 108.1(8) 3_665 4_665
P1 O1 Al1 151.3(7) 1_545 .
P1 O2 Al1 172.3(11) 4_674 1_565
P2 O3 Al1 138.9(9) . 1_565
P3 O4 Al1 140.0(8) . .
P1 O5 Al2 148.0(10) . .
P1 O6 Al3 139.2(9) 1_545 .
P2 O7 Al2 142.7(8) 3_565 .
P2 O8 Al2 133.9(9) . .
P3 O9 Al2 150.0(9) 4_664 .
P2 O10 Al3 154.7(8) . 4_665
P3 O11 Al3 143.3(9) . .
P3 O12 Al3 147.6(9) 2_655 .
OW6 OW3 OW8 138(6) . .
OW4 OW5 OW09 162(5) . .
OW09 OW8 OW3 129(5) 6_654 .
OW5 OW09 OW8 165(5) . 5_565

loop_
_geom_bond_atom_site_label_1
_geom_bond_atom_site_label_2
_geom_bond_distance
_geom_bond_site_symmetry_2
Al1 O2 1.802(10) 1_545
Al1 O1 1.834(10) .
Al1 O4 1.852(15) .
Al1 O3 1.856(17) 1_545
Al1 OW2 1.962(11) 1_545
Al1 OW1 2.013(10) .
Al2 O7 1.710(13) .
Al2 O5 1.716(14) .
Al2 O8 1.720(13) .
Al2 O9 1.737(13) .
Al3 O11 1.703(14) .
Al3 O6 1.705(14) .
Al3 O10 1.706(11) 4_664
Al3 O12 1.716(14) .
P1 O1 1.476(9) 1_565
P1 O2 1.511(10) 4_675
P1 O5 1.544(14) .
P1 O6 1.574(14) 1_565
P2 O3 1.499(16) .
P2 O8 1.528(12) .
P2 O10 1.536(11) .
P2 O7 1.558(13) 2_665
P3 O4 1.504(14) .
P3 O11 1.535(13) .
P3 O12 1.545(14) 3_665
P3 O9 1.550(13) 4_665
O1 P1 1.476(9) 1_545
O2 P1 1.511(10) 4_674
O2 Al1 1.802(10) 1_565
O3 Al1 1.856(17) 1_565
O6 P1 1.574(14) 1_545
O7 P2 1.558(13) 3_565
O9 P3 1.550(13) 4_664
O10 Al3 1.706(11) 4_665
O12 P3 1.545(14) 2_655
OW2 Al1 1.962(11) 1_565
OW3 OW6 0.98(6) .
OW3 OW8 1.79(6) .
OW4 OW5 1.02(5) .
OW5 OW09 1.26(5) .
OW8 OW09 1.30(6) 6_654
OW09 OW8 1.30(6) 5_565
